data_2207530
loop_
_publ_author_name
'Peter Kas\'ak'
'Widhalm, Michael'
'Mereiter, Kurt'

_publ_section_title 2-[1-(Benzylphenylphosphinothioyl)-2-phenylethyl]-2'-[(<i>E</i>)-2-chlorovinyl]-1,1'-binaphthyl
_journal_coeditor_code FL6185
_journal_issue 12
_journal_name_full 'Acta Crystallographica Section E'
_journal_page_first o4093
_journal_page_last o4095
_journal_paper_doi 10.1107/S1600536805034033
_journal_volume 61
_journal_year 2005
_chemical_formula_iupac 'C43 H34 Cl P S'
_chemical_formula_moiety 'C43 H34 Cl P S'
_chemical_formula_sum 'C43 H34 Cl P S'
_chemical_formula_weight 649.18
_chemical_name_common '1014mw KA-36-A'
_chemical_name_systematic
;
2-[1-(Benzylphenylphosphinothioyl)-2-phenylethyl]-2'-[(E)-2-chlorovinyl]-
1,1'-binaphthyl
;
_space_group_IT_number 14
_symmetry_cell_setting monoclinic
_symmetry_space_group_name_Hall '-P 2yn'
_symmetry_space_group_name_H-M 'P 1 21/n 1'
_atom_sites_solution_hydrogens geom
_atom_sites_solution_primary direct
_atom_sites_solution_secondary difmap
_audit_creation_method SHELXL-97
_cell_angle_alpha 90.00
_cell_angle_beta 93.7730(10)
_cell_angle_gamma 90.00
_cell_formula_units_Z 4
_cell_length_a 10.6924(4)
_cell_length_b 19.6175(7)
_cell_length_c 16.5993(6)
_cell_measurement_reflns_used 9934
_cell_measurement_temperature 173(2)
_cell_measurement_theta_max 29.89
_cell_measurement_theta_min 2.17
_cell_volume 3474.3(2)
_computing_cell_refinement 'SAINT (Bruker, 1999)'
_computing_data_collection 'SMART (Bruker, 1999)'
_computing_data_reduction SAINT
_computing_molecular_graphics 'SHELXTL (Bruker, 1999)'
_computing_publication_material SHELXTL
_computing_structure_refinement 'SHELXL97 (Sheldrick, 1997)'
_computing_structure_solution 'SHELXS97 (Sheldrick, 1997)'
_diffrn_ambient_temperature 173(2)
_diffrn_measured_fraction_theta_full 0.996
_diffrn_measured_fraction_theta_max 0.996
_diffrn_measurement_device_type 'Bruker SMART APEX CCD'
_diffrn_measurement_method \w
_diffrn_radiation_monochromator graphite
_diffrn_radiation_source 'normal-focus sealed tube'
_diffrn_radiation_type MoK\a
_diffrn_radiation_wavelength 0.71073
_diffrn_reflns_av_R_equivalents 0.0264
_diffrn_reflns_av_sigmaI/netI 0.0215
_diffrn_reflns_limit_h_max 15
_diffrn_reflns_limit_h_min -15
_diffrn_reflns_limit_k_max 27
_diffrn_reflns_limit_k_min -27
_diffrn_reflns_limit_l_max 23
_diffrn_reflns_limit_l_min -23
_diffrn_reflns_number 51340
_diffrn_reflns_theta_full 30.04
_diffrn_reflns_theta_max 30.04
_diffrn_reflns_theta_min 2.08
_diffrn_standards_number 0
_exptl_absorpt_coefficient_mu 0.246
_exptl_absorpt_correction_T_max 0.88
_exptl_absorpt_correction_T_min 0.80
_exptl_absorpt_correction_type multi-scan
_exptl_absorpt_process_details '(SADABS; Sheldrick, 2003)'
_exptl_crystal_colour colorless
_exptl_crystal_density_diffrn 1.241
_exptl_crystal_density_method 'not measured'
_exptl_crystal_description oval
_exptl_crystal_F_000 1360
_exptl_crystal_size_max 0.58
_exptl_crystal_size_mid 0.54
_exptl_crystal_size_min 0.52
_refine_diff_density_max 0.69
_refine_diff_density_min -0.27
_refine_ls_extinction_method none
_refine_ls_goodness_of_fit_ref 1.044
_refine_ls_hydrogen_treatment constr
_refine_ls_matrix_type full
_refine_ls_number_parameters 415
_refine_ls_number_reflns 10126
_refine_ls_number_restraints 0
_refine_ls_restrained_S_all 1.044
_refine_ls_R_factor_all 0.0541
_refine_ls_R_factor_gt 0.0453
_refine_ls_shift/su_max 0.001
_refine_ls_shift/su_mean 0.000
_refine_ls_structure_factor_coef Fsqd
_refine_ls_weighting_details 'calc w = 1/[\s^2^(Fo^2^)+(0.0712P)^2^+0.7845P] where P = (Fo^2^+2Fc^2^)/3'
_refine_ls_weighting_scheme calc
_refine_ls_wR_factor_gt 0.1137
_refine_ls_wR_factor_ref 0.1209
_reflns_number_gt 8519
_reflns_number_total 10126
_reflns_threshold_expression I>2\s(I)
_cod_data_source_file fl6185.cif
_cod_data_source_block I
_cod_depositor_comments
;
The following automatic conversions were performed:
'_symmetry_cell_setting' value 'Monoclinic' changed to 'monoclinic'
according to '/home/saulius/struct/CIF-dictionaries/cif_core.dic'
dictionary named 'cif_core.dic' version 2.4.1 from 2010-06-29.

Automatic conversion script
Id: cif_fix_enum 1527 2010-12-29 10:47:43Z saulius 

The following automatic conversions were performed:

'_symmetry_cell_setting' value 'Monoclinic' changed to 'monoclinic'
according to /home/saulius/struct/CIF-dictionaries/cif_core.dic
dictionary named 'cif_core.dic' version 2.4.1 from 2010-06-29.

Automatic conversion script
Id: cif_fix_values 1715 2011-07-08 13:25:40Z adriana 
;
_cod_original_sg_symbol_H-M 'P 21/n'
_cod_database_code 2207530
_cod_database_fobs_code 2207530

loop_
_symmetry_equiv_pos_as_xyz
'x, y, z'
'-x+1/2, y+1/2, -z+1/2'
'-x, -y, -z'
'x-1/2, -y-1/2, z-1/2'

loop_
_atom_site_label
_atom_site_fract_x
_atom_site_fract_y
_atom_site_fract_z
_atom_site_U_iso_or_equiv
_atom_site_adp_type
_atom_site_calc_flag
_atom_site_refinement_flags
_atom_site_occupancy
_atom_site_type_symbol
P 0.03083(3) 0.145011(15) 0.281061(17) 0.02178(7) Uani d . 1 P
S -0.06734(3) 0.228547(16) 0.28813(2) 0.03101(8) Uani d . 1 S
Cl 0.59536(4) 0.34642(2) 0.18534(3) 0.05285(11) Uani d . 1 Cl
C1 0.31416(10) 0.13085(6) 0.13347(7) 0.0221(2) Uani d . 1 C
C2 0.21121(10) 0.16186(6) 0.16418(6) 0.0216(2) Uani d . 1 C
C3 0.12493(11) 0.19784(6) 0.11132(7) 0.0277(2) Uani d . 1 C
H3 0.0571 0.2215 0.1328 0.033 Uiso calc R 1 H
C4 0.13774(13) 0.19903(7) 0.02994(8) 0.0315(3) Uani d . 1 C
H4 0.0789 0.2235 -0.0043 0.038 Uiso calc R 1 H
C5 0.23749(12) 0.16431(6) -0.00379(7) 0.0285(2) Uani d . 1 C
C6 0.24908(16) 0.16213(7) -0.08844(8) 0.0389(3) Uani d . 1 C
H6 0.1893 0.1852 -0.1235 0.047 Uiso calc R 1 H
C7 0.34467(18) 0.12749(8) -0.11997(8) 0.0449(4) Uani d . 1 C
H7 0.3505 0.1258 -0.1768 0.054 Uiso calc R 1 H
C8 0.43450(16) 0.09433(8) -0.06889(9) 0.0437(4) Uani d . 1 C
H8 0.5012 0.0705 -0.0915 0.052 Uiso calc R 1 H
C9 0.42780(13) 0.09567(7) 0.01363(8) 0.0350(3) Uani d . 1 C
H9 0.4903 0.0735 0.0475 0.042 Uiso calc R 1 H
C10 0.32755(11) 0.13014(6) 0.04824(7) 0.0259(2) Uani d . 1 C
C11 0.41843(10) 0.10268(6) 0.18818(7) 0.0248(2) Uani d . 1 C
C12 0.51940(11) 0.14439(7) 0.21185(7) 0.0282(2) Uani d . 1 C
C13 0.61929(12) 0.11758(8) 0.26344(9) 0.0382(3) Uani d . 1 C
H13 0.6893 0.1457 0.2786 0.046 Uiso calc R 1 H
C14 0.61610(13) 0.05254(9) 0.29123(9) 0.0414(3) Uani d . 1 C
H14 0.6840 0.0358 0.3255 0.050 Uiso calc R 1 H
C15 0.51340(13) 0.00932(7) 0.27004(8) 0.0349(3) Uani d . 1 C
C16 0.50693(16) -0.05794(8) 0.30028(10) 0.0444(3) Uani d . 1 C
H16 0.5730 -0.0747 0.3360 0.053 Uiso calc R 1 H
C17 0.40801(18) -0.09891(8) 0.27913(11) 0.0496(4) Uani d . 1 C
H17 0.4044 -0.1436 0.3009 0.060 Uiso calc R 1 H
C18 0.31040(17) -0.07532(8) 0.22475(11) 0.0452(3) Uani d . 1 C
H18 0.2419 -0.1044 0.2095 0.054 Uiso calc R 1 H
C19 0.31407(13) -0.01037(7) 0.19376(9) 0.0342(3) Uani d . 1 C
H19 0.2485 0.0048 0.1566 0.041 Uiso calc R 1 H
C20 0.41454(11) 0.03414(6) 0.21661(7) 0.0279(2) Uani d . 1 C
C21 0.19533(10) 0.16081(6) 0.25435(6) 0.0213(2) Uani d . 1 C
H21 0.2471 0.1221 0.2772 0.026 Uiso calc R 1 H
C22 0.24903(11) 0.22677(6) 0.29475(7) 0.0267(2) Uani d . 1 C
H22A 0.3263 0.2396 0.2687 0.032 Uiso calc R 1 H
H22B 0.1875 0.2640 0.2846 0.032 Uiso calc R 1 H
C23 0.27919(12) 0.22092(7) 0.38457(7) 0.0288(2) Uani d . 1 C
C24 0.21339(14) 0.25906(8) 0.43862(9) 0.0379(3) Uani d . 1 C
H24 0.1503 0.2901 0.4191 0.045 Uiso calc R 1 H
C25 0.24054(17) 0.25144(9) 0.52159(9) 0.0489(4) Uani d . 1 C
H25 0.1953 0.2774 0.5582 0.059 Uiso calc R 1 H
C26 0.33163(17) 0.20701(10) 0.55099(9) 0.0488(4) Uani d . 1 C
H26 0.3488 0.2021 0.6076 0.059 Uiso calc R 1 H
C27 0.39831(15) 0.16945(9) 0.49781(9) 0.0432(3) Uani d . 1 C
H27 0.4618 0.1388 0.5178 0.052 Uiso calc R 1 H
C28 0.37247(12) 0.17654(8) 0.41500(8) 0.0345(3) Uani d . 1 C
H28 0.4190 0.1508 0.3788 0.041 Uiso calc R 1 H
C29 -0.03610(11) 0.08525(6) 0.20703(7) 0.0268(2) Uani d . 1 C
C30 -0.12210(14) 0.10916(8) 0.14692(9) 0.0379(3) Uani d . 1 C
H30 -0.1509 0.1549 0.1485 0.046 Uiso calc R 1 H
C31 -0.16586(17) 0.06649(9) 0.08476(10) 0.0499(4) Uani d . 1 C
H31 -0.2244 0.0831 0.0438 0.060 Uiso calc R 1 H
C32 -0.12443(19) -0.00020(9) 0.08224(10) 0.0541(4) Uani d . 1 C
H32 -0.1527 -0.0290 0.0388 0.065 Uiso calc R 1 H
C33 -0.04215(18) -0.02495(8) 0.14273(11) 0.0504(4) Uani d . 1 C
H33 -0.0157 -0.0711 0.1415 0.060 Uiso calc R 1 H
C34 0.00238(14) 0.01738(7) 0.20560(9) 0.0361(3) Uani d . 1 C
H34 0.0587 0.0001 0.2473 0.043 Uiso calc R 1 H
C35 0.05520(11) 0.09905(7) 0.37694(7) 0.0275(2) Uani d . 1 C
H35A 0.1029 0.0570 0.3670 0.033 Uiso calc R 1 H
H35B 0.1084 0.1277 0.4145 0.033 Uiso calc R 1 H
C36 -0.06063(12) 0.07930(7) 0.41888(7) 0.0312(3) Uani d . 1 C
C37 -0.12535(17) 0.12700(10) 0.46142(10) 0.0506(4) Uani d . 1 C
H37 -0.1012 0.1736 0.4609 0.061 Uiso calc R 1 H
C38 -0.2260(2) 0.10655(14) 0.50509(13) 0.0703(6) Uani d . 1 C
H38 -0.2704 0.1394 0.5341 0.084 Uiso calc R 1 H
C39 -0.26158(18) 0.03919(14) 0.50659(12) 0.0688(6) Uani d . 1 C
H39 -0.3297 0.0256 0.5369 0.083 Uiso calc R 1 H
C40 -0.19865(15) -0.00829(11) 0.46429(10) 0.0536(5) Uani d . 1 C
H40 -0.2234 -0.0548 0.4650 0.064 Uiso calc R 1 H
C41 -0.09855(14) 0.01157(8) 0.42041(9) 0.0384(3) Uani d . 1 C
H41 -0.0554 -0.0216 0.3911 0.046 Uiso calc R 1 H
C42 0.52167(12) 0.21598(7) 0.18572(8) 0.0308(3) Uani d . 1 C
H42 0.4607 0.2300 0.1449 0.037 Uiso calc R 1 H
C43 0.60235(14) 0.26213(8) 0.21497(9) 0.0381(3) Uani d . 1 C
H43 0.6667 0.2484 0.2538 0.046 Uiso calc R 1 H

loop_
_atom_site_aniso_label
_atom_site_aniso_U_11
_atom_site_aniso_U_22
_atom_site_aniso_U_33
_atom_site_aniso_U_12
_atom_site_aniso_U_13
_atom_site_aniso_U_23
P 0.01942(13) 0.02314(14) 0.02288(14) 0.00055(10) 0.00215(10) 0.00049(10)
S 0.02517(15) 0.02865(15) 0.03962(17) 0.00602(11) 0.00539(12) -0.00097(12)
Cl 0.0558(2) 0.03640(19) 0.0668(3) -0.00795(16) 0.0076(2) -0.00863(17)
C1 0.0220(5) 0.0234(5) 0.0209(5) -0.0005(4) 0.0018(4) -0.0004(4)
C2 0.0214(5) 0.0232(5) 0.0202(5) -0.0013(4) 0.0012(4) -0.0001(4)
C3 0.0256(5) 0.0302(6) 0.0270(5) 0.0046(4) 0.0008(4) 0.0032(4)
C4 0.0341(6) 0.0332(6) 0.0266(6) 0.0027(5) -0.0017(5) 0.0065(5)
C5 0.0366(6) 0.0273(5) 0.0218(5) -0.0052(5) 0.0028(4) 0.0023(4)
C6 0.0567(9) 0.0379(7) 0.0224(6) -0.0065(6) 0.0050(6) 0.0058(5)
C7 0.0704(11) 0.0418(8) 0.0244(6) -0.0086(7) 0.0168(6) 0.0006(5)
C8 0.0556(9) 0.0424(8) 0.0358(7) -0.0012(7) 0.0239(7) -0.0051(6)
C9 0.0375(7) 0.0373(7) 0.0315(6) 0.0020(5) 0.0125(5) -0.0017(5)
C10 0.0299(6) 0.0257(5) 0.0226(5) -0.0036(4) 0.0057(4) -0.0016(4)
C11 0.0202(5) 0.0319(6) 0.0228(5) 0.0041(4) 0.0035(4) -0.0001(4)
C12 0.0202(5) 0.0382(6) 0.0265(5) 0.0006(4) 0.0033(4) 0.0016(5)
C13 0.0226(6) 0.0530(8) 0.0383(7) 0.0011(5) -0.0029(5) 0.0054(6)
C14 0.0301(6) 0.0548(9) 0.0384(7) 0.0105(6) -0.0049(5) 0.0090(6)
C15 0.0348(7) 0.0388(7) 0.0315(6) 0.0120(5) 0.0049(5) 0.0047(5)
C16 0.0521(9) 0.0402(8) 0.0410(8) 0.0169(7) 0.0029(6) 0.0092(6)
C17 0.0662(11) 0.0311(7) 0.0522(9) 0.0116(7) 0.0090(8) 0.0078(6)
C18 0.0514(9) 0.0284(7) 0.0560(9) 0.0012(6) 0.0064(7) -0.0001(6)
C19 0.0354(7) 0.0289(6) 0.0386(7) 0.0039(5) 0.0043(5) -0.0011(5)
C20 0.0273(5) 0.0302(6) 0.0268(5) 0.0072(4) 0.0062(4) 0.0000(4)
C21 0.0194(5) 0.0241(5) 0.0205(5) 0.0007(4) 0.0017(4) -0.0016(4)
C22 0.0268(5) 0.0284(5) 0.0250(5) -0.0046(4) 0.0031(4) -0.0038(4)
C23 0.0277(6) 0.0336(6) 0.0253(5) -0.0111(5) 0.0034(4) -0.0059(4)
C24 0.0404(7) 0.0408(7) 0.0333(7) -0.0095(6) 0.0087(5) -0.0118(5)
C25 0.0576(10) 0.0585(10) 0.0324(7) -0.0209(8) 0.0160(7) -0.0186(7)
C26 0.0541(9) 0.0670(11) 0.0250(6) -0.0293(8) -0.0006(6) -0.0026(6)
C27 0.0371(7) 0.0574(9) 0.0340(7) -0.0168(7) -0.0072(6) 0.0048(6)
C28 0.0285(6) 0.0452(7) 0.0298(6) -0.0087(5) 0.0008(5) -0.0028(5)
C29 0.0250(5) 0.0284(6) 0.0270(5) -0.0054(4) 0.0012(4) -0.0005(4)
C30 0.0382(7) 0.0362(7) 0.0378(7) -0.0046(6) -0.0089(6) 0.0017(5)
C31 0.0561(10) 0.0507(9) 0.0404(8) -0.0161(8) -0.0168(7) 0.0015(7)
C32 0.0703(12) 0.0477(9) 0.0432(8) -0.0248(8) -0.0058(8) -0.0102(7)
C33 0.0627(11) 0.0327(7) 0.0551(9) -0.0087(7) -0.0016(8) -0.0106(7)
C34 0.0383(7) 0.0293(6) 0.0404(7) -0.0038(5) -0.0004(6) -0.0023(5)
C35 0.0240(5) 0.0330(6) 0.0254(5) -0.0021(4) 0.0008(4) 0.0047(4)
C36 0.0268(6) 0.0421(7) 0.0246(5) -0.0031(5) 0.0006(4) 0.0072(5)
C37 0.0522(9) 0.0579(10) 0.0437(8) 0.0022(8) 0.0194(7) 0.0037(7)
C38 0.0579(11) 0.0987(17) 0.0580(11) 0.0127(11) 0.0322(10) 0.0114(11)
C39 0.0387(9) 0.1160(19) 0.0529(10) -0.0084(10) 0.0121(8) 0.0373(12)
C40 0.0377(8) 0.0748(12) 0.0461(9) -0.0235(8) -0.0124(7) 0.0318(8)
C41 0.0338(7) 0.0465(8) 0.0335(6) -0.0106(6) -0.0077(5) 0.0138(6)
C42 0.0235(5) 0.0398(7) 0.0292(6) -0.0023(5) 0.0035(4) 0.0016(5)
C43 0.0369(7) 0.0385(7) 0.0385(7) 0.0001(6) -0.0005(6) -0.0076(6)

loop_
_atom_type_symbol
_atom_type_description
_atom_type_scat_dispersion_real
_atom_type_scat_dispersion_imag
_atom_type_scat_source
C C 0.0033 0.0016 'International Tables Vol C Tables 4.2.6.8 and 6.1.1.4'
H H 0.0000 0.0000 'International Tables Vol C Tables 4.2.6.8 and 6.1.1.4'
P P 0.1023 0.0942 'International Tables Vol C Tables 4.2.6.8 and 6.1.1.4'
S S 0.1246 0.1234 'International Tables Vol C Tables 4.2.6.8 and 6.1.1.4'
Cl Cl 0.1484 0.1585 'International Tables Vol C Tables 4.2.6.8 and 6.1.1.4'

loop_
_geom_angle_atom_site_label_1
_geom_angle_atom_site_label_2
_geom_angle_atom_site_label_3
_geom_angle
_geom_angle_publ_flag
C29 P C35 107.34(6) y
C29 P C21 106.41(5) y
C35 P C21 101.85(5) y
C29 P S 113.19(4) y
C35 P S 114.00(4) y
C21 P S 113.15(4) y
C2 C1 C10 120.14(10) ?
C2 C1 C11 121.18(10) ?
C10 C1 C11 118.49(10) ?
C1 C2 C3 119.44(10) ?
C1 C2 C21 120.04(10) ?
C3 C2 C21 120.42(10) ?
C4 C3 C2 121.09(11) ?
C4 C3 H3 119.5 ?
C2 C3 H3 119.5 ?
C3 C4 C5 120.74(11) ?
C3 C4 H4 119.6 ?
C5 C4 H4 119.6 ?
C4 C5 C10 119.12(11) ?
C4 C5 C6 121.64(12) ?
C10 C5 C6 119.23(12) ?
C7 C6 C5 120.84(14) ?
C7 C6 H6 119.6 ?
C5 C6 H6 119.6 ?
C6 C7 C8 120.16(13) ?
C6 C7 H7 119.9 ?
C8 C7 H7 119.9 ?
C9 C8 C7 121.04(14) ?
C9 C8 H8 119.5 ?
C7 C8 H8 119.5 ?
C8 C9 C10 120.11(14) ?
C8 C9 H9 119.9 ?
C10 C9 H9 119.9 ?
C5 C10 C9 118.60(11) ?
C5 C10 C1 119.27(11) ?
C9 C10 C1 122.12(11) ?
C12 C11 C20 120.01(11) ?
C12 C11 C1 119.18(11) ?
C20 C11 C1 120.80(10) ?
C11 C12 C13 119.33(12) ?
C11 C12 C42 120.41(11) ?
C13 C12 C42 120.23(12) ?
C14 C13 C12 121.09(13) ?
C14 C13 H13 119.5 ?
C12 C13 H13 119.5 ?
C13 C14 C15 121.03(13) ?
C13 C14 H14 119.5 ?
C15 C14 H14 119.5 ?
C14 C15 C16 121.75(13) ?
C14 C15 C20 118.94(13) ?
C16 C15 C20 119.30(14) ?
C17 C16 C15 121.08(14) ?
C17 C16 H16 119.5 ?
C15 C16 H16 119.5 ?
C16 C17 C18 120.15(15) ?
C16 C17 H17 119.9 ?
C18 C17 H17 119.9 ?
C19 C18 C17 120.30(16) ?
C19 C18 H18 119.9 ?
C17 C18 H18 119.9 ?
C18 C19 C20 120.70(14) ?
C18 C19 H19 119.6 ?
C20 C19 H19 119.6 ?
C19 C20 C15 118.43(12) ?
C19 C20 C11 122.04(11) ?
C15 C20 C11 119.53(12) ?
C2 C21 C22 110.66(9) ?
C2 C21 P 113.87(7) ?
C22 C21 P 111.32(8) ?
C2 C21 H21 106.9 ?
C22 C21 H21 106.9 ?
P C21 H21 106.9 ?
C23 C22 C21 114.39(10) ?
C23 C22 H22A 108.7 ?
C21 C22 H22A 108.7 ?
C23 C22 H22B 108.7 ?
C21 C22 H22B 108.7 ?
H22A C22 H22B 107.6 ?
C28 C23 C24 118.79(13) ?
C28 C23 C22 120.47(11) ?
C24 C23 C22 120.74(13) ?
C23 C24 C25 119.76(16) ?
C23 C24 H24 120.1 ?
C25 C24 H24 120.1 ?
C26 C25 C24 121.00(15) ?
C26 C25 H25 119.5 ?
C24 C25 H25 119.5 ?
C25 C26 C27 119.67(14) ?
C25 C26 H26 120.2 ?
C27 C26 H26 120.2 ?
C26 C27 C28 120.00(16) ?
C26 C27 H27 120.0 ?
C28 C27 H27 120.0 ?
C27 C28 C23 120.77(14) ?
C27 C28 H28 119.6 ?
C23 C28 H28 119.6 ?
C30 C29 C34 119.41(12) ?
C30 C29 P 118.74(10) ?
C34 C29 P 121.72(10) ?
C31 C30 C29 120.30(14) ?
C31 C30 H30 119.8 ?
C29 C30 H30 119.8 ?
C32 C31 C30 120.06(15) ?
C32 C31 H31 120.0 ?
C30 C31 H31 120.0 ?
C33 C32 C31 120.09(15) ?
C33 C32 H32 120.0 ?
C31 C32 H32 120.0 ?
C32 C33 C34 120.39(16) ?
C32 C33 H33 119.8 ?
C34 C33 H33 119.8 ?
C33 C34 C29 119.69(14) ?
C33 C34 H34 120.2 ?
C29 C34 H34 120.2 ?
C36 C35 P 116.89(8) ?
C36 C35 H35A 108.1 ?
P C35 H35A 108.1 ?
C36 C35 H35B 108.1 ?
P C35 H35B 108.1 ?
H35A C35 H35B 107.3 ?
C37 C36 C41 118.72(14) ?
C37 C36 C35 120.93(13) ?
C41 C36 C35 120.17(13) ?
C36 C37 C38 119.94(19) ?
C36 C37 H37 120.0 ?
C38 C37 H37 120.0 ?
C39 C38 C37 120.6(2) ?
C39 C38 H38 119.7 ?
C37 C38 H38 119.7 ?
C40 C39 C38 119.89(16) ?
C40 C39 H39 120.1 ?
C38 C39 H39 120.1 ?
C39 C40 C41 119.97(18) ?
C39 C40 H40 120.0 ?
C41 C40 H40 120.0 ?
C40 C41 C36 120.88(17) ?
C40 C41 H41 119.6 ?
C36 C41 H41 119.6 ?
C12 C42 C43 124.70(13) y
C43 C42 H42 117.6 ?
C12 C42 H42 117.6 ?
C42 C43 Cl 122.49(12) y
C42 C43 H43 118.8 ?
Cl C43 H43 118.8 ?

loop_
_geom_bond_atom_site_label_1
_geom_bond_atom_site_label_2
_geom_bond_distance
_geom_bond_publ_flag
P C29 1.8113(12) y
P C35 1.8328(12) y
P C21 1.8678(11) y
P S 1.9538(4) y
C1 C2 1.3840(15) ?
C1 C10 1.4314(15) ?
C1 C11 1.4966(15) y
C2 C3 1.4187(16) ?
C21 C2 1.5175(15) y
C3 C4 1.3669(17) ?
C3 H3 0.9500 ?
C4 C5 1.4119(19) ?
C4 H4 0.9500 ?
C5 C10 1.4190(18) ?
C5 C6 1.4194(17) ?
C6 C7 1.360(2) ?
C6 H6 0.9500 ?
C7 C8 1.399(3) ?
C7 H7 0.9500 ?
C8 C9 1.3766(19) ?
C8 H8 0.9500 ?
C9 C10 1.4203(17) ?
C9 H9 0.9500 ?
C11 C12 1.3906(17) ?
C11 C20 1.4265(17) ?
C12 C13 1.4249(18) ?
C13 C14 1.358(2) ?
C13 H13 0.9500 ?
C14 C15 1.413(2) ?
C14 H14 0.9500 ?
C15 C16 1.415(2) ?
C15 C20 1.4203(18) ?
C16 C17 1.356(3) ?
C16 H16 0.9500 ?
C17 C18 1.412(3) ?
C17 H17 0.9500 ?
C18 C19 1.376(2) ?
C18 H18 0.9500 ?
C19 C20 1.4165(19) ?
C19 H19 0.9500 ?
C21 C22 1.5503(16) y
C21 H21 1.0000 ?
C22 C23 1.5090(17) ?
C22 H22A 0.9900 ?
C22 H22B 0.9900 ?
C23 C28 1.393(2) ?
C23 C24 1.3938(18) ?
C24 C25 1.397(2) ?
C24 H24 0.9500 ?
C25 C26 1.373(3) ?
C25 H25 0.9500 ?
C26 C27 1.383(3) ?
C26 H26 0.9500 ?
C27 C28 1.3912(19) ?
C27 H27 0.9500 ?
C28 H28 0.9500 ?
C29 C30 1.3929(18) ?
C29 C34 1.3944(19) ?
C30 C31 1.386(2) ?
C30 H30 0.9500 ?
C31 C32 1.383(3) ?
C31 H31 0.9500 ?
C32 C33 1.379(3) ?
C32 H32 0.9500 ?
C33 C34 1.393(2) ?
C33 H33 0.9500 ?
C34 H34 0.9500 ?
C35 C36 1.5107(17) ?
C35 H35A 0.9900 ?
C35 H35B 0.9900 ?
C36 C37 1.385(2) ?
C36 C41 1.390(2) ?
C37 C38 1.395(2) ?
C37 H37 0.9500 ?
C38 C39 1.376(4) ?
C38 H38 0.9500 ?
C39 C40 1.369(3) ?
C39 H39 0.9500 ?
C40 C41 1.389(2) ?
C40 H40 0.9500 ?
C41 H41 0.9500 ?
C12 C42 1.4705(19) y
C42 C43 1.3208(19) y
C42 H42 0.9500 ?
C43 H43 0.9500 ?
C43 Cl 1.7253(16) y

loop_
_geom_torsion_atom_site_label_1
_geom_torsion_atom_site_label_2
_geom_torsion_atom_site_label_3
_geom_torsion_atom_site_label_4
_geom_torsion
_geom_torsion_publ_flag
C10 C1 C2 C3 -5.34(17) ?
C11 C1 C2 C3 169.54(11) ?
C10 C1 C2 C21 178.26(10) ?
C11 C1 C2 C21 -6.86(16) ?
C1 C2 C3 C4 3.88(18) ?
C21 C2 C3 C4 -179.74(11) ?
C2 C3 C4 C5 0.0(2) ?
C3 C4 C5 C10 -2.39(19) ?
C3 C4 C5 C6 176.90(13) ?
C4 C5 C6 C7 -178.91(14) ?
C10 C5 C6 C7 0.4(2) ?
C5 C6 C7 C8 -1.1(2) ?
C6 C7 C8 C9 0.4(2) ?
C7 C8 C9 C10 1.0(2) ?
C4 C5 C10 C9 -179.70(12) ?
C6 C5 C10 C9 0.99(18) ?
C4 C5 C10 C1 0.88(17) ?
C6 C5 C10 C1 -178.43(11) ?
C8 C9 C10 C5 -1.7(2) ?
C8 C9 C10 C1 177.72(13) ?
C2 C1 C10 C5 3.01(17) ?
C11 C1 C10 C5 -172.01(11) ?
C2 C1 C10 C9 -176.39(12) ?
C11 C1 C10 C9 8.59(17) ?
C2 C1 C11 C12 -90.49(14) y
C10 C1 C11 C12 84.48(14) ?
C2 C1 C11 C20 88.92(14) ?
C10 C1 C11 C20 -96.12(13) ?
C20 C11 C12 C13 1.07(17) ?
C1 C11 C12 C13 -179.52(11) ?
C20 C11 C12 C42 -177.34(11) ?
C1 C11 C12 C42 2.07(17) ?
C11 C12 C13 C14 -1.5(2) ?
C42 C12 C13 C14 176.92(13) ?
C12 C13 C14 C15 -0.1(2) ?
C13 C14 C15 C16 -178.19(14) ?
C13 C14 C15 C20 2.1(2) ?
C14 C15 C16 C17 -179.72(15) ?
C20 C15 C16 C17 -0.1(2) ?
C15 C16 C17 C18 1.4(3) ?
C16 C17 C18 C19 -0.9(3) ?
C17 C18 C19 C20 -0.9(2) ?
C18 C19 C20 C15 2.13(19) ?
C18 C19 C20 C11 -177.34(13) ?
C14 C15 C20 C19 178.00(12) ?
C16 C15 C20 C19 -1.68(19) ?
C14 C15 C20 C11 -2.51(18) ?
C16 C15 C20 C11 177.81(12) ?
C12 C11 C20 C19 -179.61(11) ?
C1 C11 C20 C19 0.99(17) ?
C12 C11 C20 C15 0.92(17) ?
C1 C11 C20 C15 -178.47(11) ?
C1 C2 C21 C22 94.86(12) ?
C3 C2 C21 C22 -81.50(13) ?
C1 C2 C21 P -138.86(9) ?
C3 C2 C21 P 44.78(13) ?
C29 P C21 C2 35.99(9) ?
C35 P C21 C2 148.28(8) ?
S P C21 C2 -88.92(8) ?
C29 P C21 C22 161.93(8) ?
C35 P C21 C22 -85.78(9) ?
S P C21 C22 37.02(9) ?
C2 C21 C22 C23 -159.72(10) ?
P C21 C22 C23 72.59(12) ?
C21 C22 C23 C28 64.48(15) ?
C21 C22 C23 C24 -114.70(13) ?
C28 C23 C24 C25 -0.9(2) ?
C22 C23 C24 C25 178.24(13) ?
C23 C24 C25 C26 0.2(2) ?
C24 C25 C26 C27 0.4(2) ?
C25 C26 C27 C28 -0.3(2) ?
C26 C27 C28 C23 -0.4(2) ?
C24 C23 C28 C27 1.05(19) ?
C22 C23 C28 C27 -178.14(12) ?
C35 P C29 C30 145.98(11) ?
C21 P C29 C30 -105.58(11) ?
S P C29 C30 19.31(12) ?
C35 P C29 C34 -38.33(12) ?
C21 P C29 C34 70.11(12) ?
S P C29 C34 -165.00(10) ?
C34 C29 C30 C31 -2.1(2) ?
P C29 C30 C31 173.65(13) ?
C29 C30 C31 C32 0.1(3) ?
C30 C31 C32 C33 1.8(3) ?
C31 C32 C33 C34 -1.7(3) ?
C32 C33 C34 C29 -0.3(3) ?
C30 C29 C34 C33 2.2(2) ?
P C29 C34 C33 -173.43(12) ?
C29 P C35 C36 -70.27(11) ?
C21 P C35 C36 178.15(10) ?
S P C35 C36 55.93(11) ?
P C35 C36 C37 -77.21(16) ?
P C35 C36 C41 107.65(13) ?
C41 C36 C37 C38 0.4(3) ?
C35 C36 C37 C38 -174.82(16) ?
C36 C37 C38 C39 0.2(3) ?
C37 C38 C39 C40 -0.6(3) ?
C38 C39 C40 C41 0.4(3) ?
C39 C40 C41 C36 0.2(2) ?
C37 C36 C41 C40 -0.6(2) ?
C35 C36 C41 C40 174.65(12) ?
C11 C12 C42 C43 168.68(13) y
C13 C12 C42 C43 -9.7(2) ?
C12 C42 C43 Cl -176.72(10) y
